data_7227201
loop_
_publ_author_name
'Mocanu, Teodora'
'Pop, Lidia'
'H\(adade, Niculina D.'
'Shova, Sergiu'
'Grosu, Ion'
'Andruh, Marius'

_publ_section_title
;
 Coordination polymers constructed from tetrahedral-shaped adamantane
 tectons
;
_journal_issue 1
_journal_name_full CrystEngComm
_journal_page_first 27
_journal_paper_doi 10.1039/C6CE02146H
_journal_volume 19
_journal_year 2017
_chemical_formula_sum 'C29 H16 F12 Mn N2 O4'
_chemical_formula_weight 739.38
_chemical_name_systematic
;
 ?
;
_space_group_crystal_system tetragonal
_space_group_IT_number 88
_space_group_name_Hall '-I 4ad'
_space_group_name_H-M_alt 'I 41/a'
_symmetry_space_group_name_Hall '-I 4ad'
_symmetry_space_group_name_H-M 'I 41/a :2'
_atom_sites_solution_hydrogens geom
_atom_sites_solution_primary direct
_atom_sites_solution_secondary difmap
_audit_creation_method SHELXL-2013
_audit_update_record
;
2016-10-06 deposited with the CCDC.
2016-11-30 downloaded from the CCDC.
;
_cell_angle_alpha 90.000(5)
_cell_angle_beta 90.000(5)
_cell_angle_gamma 90.000(5)
_cell_formula_units_Z 8
_cell_length_a 11.645(5)
_cell_length_b 11.645(5)
_cell_length_c 52.700(5)
_cell_measurement_reflns_used 11214
_cell_measurement_temperature 293(2)
_cell_measurement_theta_max 33.38
_cell_measurement_theta_min 2.09
_cell_volume 7146(4)
_computing_cell_refinement X-Area
_computing_data_collection X-Area
_computing_data_reduction X-Area
_computing_structure_refinement 'SHELXL-2013 (Sheldrick, 2013)'
_computing_structure_solution 'SHELXS-2013 (Sheldrick, 2013)'
_diffrn_ambient_temperature 293(2)
_diffrn_measured_fraction_theta_full 0.964
_diffrn_measured_fraction_theta_max 0.995
_diffrn_measurement_device_type 'Stoe-ipds II'
_diffrn_measurement_method 'omega scans'
_diffrn_radiation_type MoK\a
_diffrn_radiation_wavelength 0.71069
_diffrn_reflns_av_R_equivalents 0.2541
_diffrn_reflns_av_unetI/netI 0.1442
_diffrn_reflns_Laue_measured_fraction_full 0.964
_diffrn_reflns_Laue_measured_fraction_max 0.995
_diffrn_reflns_limit_h_max 13
_diffrn_reflns_limit_h_min -13
_diffrn_reflns_limit_k_max 13
_diffrn_reflns_limit_k_min -13
_diffrn_reflns_limit_l_max 62
_diffrn_reflns_limit_l_min -62
_diffrn_reflns_number 32305
_diffrn_reflns_point_group_measured_fraction_full 0.964
_diffrn_reflns_point_group_measured_fraction_max 0.995
_diffrn_reflns_theta_full 25.240
_diffrn_reflns_theta_max 24.998
_diffrn_reflns_theta_min 2.591
_diffrn_source 'fine-focus sealed tube'
_exptl_absorpt_coefficient_mu 0.465
_exptl_absorpt_correction_T_max 0.9864
_exptl_absorpt_correction_T_min 0.9126
_exptl_absorpt_correction_type multi-scan
_exptl_absorpt_process_details
;
[c.f. r.h. blessing, acta cryst. (1995), a51, 33-38]
;
_exptl_crystal_colour yellow
_exptl_crystal_density_diffrn 1.374
_exptl_crystal_density_meas ?
_exptl_crystal_density_method 'not measured'
_exptl_crystal_description prism
_exptl_crystal_F_000 2952
_exptl_crystal_size_max 0.17
_exptl_crystal_size_mid 0.1
_exptl_crystal_size_min 0.08
_refine_diff_density_max 0.534
_refine_diff_density_min -0.249
_refine_diff_density_rms 0.074
_refine_ls_extinction_method none
_refine_ls_goodness_of_fit_ref 0.885
_refine_ls_hydrogen_treatment constr
_refine_ls_matrix_type full
_refine_ls_number_parameters 218
_refine_ls_number_reflns 3122
_refine_ls_number_restraints 0
_refine_ls_restrained_S_all 0.885
_refine_ls_R_factor_all 0.1674
_refine_ls_R_factor_gt 0.0604
_refine_ls_shift/su_max 0.000
_refine_ls_shift/su_mean 0.000
_refine_ls_structure_factor_coef Fsqd
_refine_ls_weighting_details 'w=1/[\s^2^(Fo^2^)+(0.0722P)^2^] where P=(Fo^2^+2Fc^2^)/3'
_refine_ls_weighting_scheme calc
_refine_ls_wR_factor_gt 0.1342
_refine_ls_wR_factor_ref 0.1807
_reflns_Friedel_coverage 0.000
_reflns_number_gt 1257
_reflns_number_total 3122
_reflns_threshold_expression 'I > 2\s(I)'
_cod_data_source_file c6ce02146h2.cif
_cod_data_source_block shelxl
_cod_depositor_comments
;
The following automatic conversions were performed:

'_exptl_crystal_density_meas' value 'not measured' was changed to '?'
- the value is perceived as not measured.

Automatic conversion script
Id: cif_fix_values 4268 2015-11-12 08:31:59Z antanas 

 Adding full bibliography for 7227200--7227201.cif.
;
_cod_original_cell_volume 7146(6)
_cod_database_code 7227201
_shelx_space_group_comment
;
The symmetry employed for this shelxl refinement is uniquely defined
by the following loop, which should always be used as a source of
symmetry information in preference to the above space-group names.
They are only intended as comments.
;
_shelxl_version_number 2013-4

loop_
_space_group_symop_operation_xyz
'x, y, z'
'-x, -y+1/2, z'
'-y+3/4, x+1/4, z+1/4'
'y+1/4, -x+1/4, z+1/4'
'x+1/2, y+1/2, z+1/2'
'-x+1/2, -y+1, z+1/2'
'-y+5/4, x+3/4, z+3/4'
'y+3/4, -x+3/4, z+3/4'
'-x, -y, -z'
'x, y-1/2, -z'
'y-3/4, -x-1/4, -z-1/4'
'-y-1/4, x-1/4, -z-1/4'
'-x+1/2, -y+1/2, -z+1/2'
'x+1/2, y, -z+1/2'
'y-1/4, -x+1/4, -z+1/4'
'-y+1/4, x+1/4, -z+1/4'

loop_
_atom_site_label
_atom_site_type_symbol
_atom_site_fract_x
_atom_site_fract_y
_atom_site_fract_z
_atom_site_U_iso_or_equiv
_atom_site_adp_type
_atom_site_occupancy
_atom_site_site_symmetry_order
_atom_site_calc_flag
_atom_site_refinement_flags_posn
_atom_site_refinement_flags_adp
_atom_site_refinement_flags_occupancy
Mn1 Mn 0.5000 0.2500 0.00373(3) 0.0505(4) Uani 1 2 d S T P
O1 O 0.6599(3) 0.1616(4) 0.00467(10) 0.0588(12) Uani 1 1 d . . .
O2 O 0.5783(3) 0.3529(4) 0.03295(10) 0.0637(14) Uani 1 1 d . . .
C15 C 0.0000 -0.2500 -0.09124(16) 0.0452(19) Uani 1 2 d S T P
H15A H 0.0439 -0.3011 -0.0804 0.054 Uiso 0.5 1 calc R U P
H15B H -0.0439 -0.1989 -0.0804 0.054 Uiso 0.5 1 calc R U P
N1 N 0.4242(5) 0.1350(6) -0.02591(14) 0.0726(19) Uani 1 1 d . . .
C4 C 0.6838(5) 0.3587(5) 0.03811(14) 0.0521(17) Uani 1 1 d . . .
C3 C 0.7725(5) 0.2906(5) 0.02885(15) 0.0535(17) Uani 1 1 d . . .
H3 H 0.8475 0.3077 0.0336 0.064 Uiso 1 1 calc R U .
F5 F 0.6674(4) 0.5526(4) 0.05108(11) 0.0957(18) Uani 1 1 d . . .
F6 F 0.8216(4) 0.4703(5) 0.06105(12) 0.105(2) Uani 1 1 d . . .
F1 F 0.8353(4) 0.0234(4) -0.00034(12) 0.0960(18) Uani 1 1 d . . .
C13 C 0.0825(5) -0.1791(5) -0.10779(13) 0.0414(14) Uani 1 1 d . . .
C1 C 0.7532(5) 0.1992(6) 0.01300(15) 0.0535(17) Uani 1 1 d . . .
F2 F 0.8914(4) 0.1769(5) -0.01890(13) 0.113(2) Uani 1 1 d . . .
F3 F 0.9476(3) 0.1384(4) 0.01863(12) 0.102(2) Uani 1 1 d . . .
C12 C 0.1616(5) -0.1087(5) -0.09059(13) 0.0472(15) Uani 1 1 d . . .
C14 C 0.1504(4) -0.2625(5) -0.12461(13) 0.0427(14) Uani 1 1 d . . .
H14A H 0.1938 -0.3147 -0.1139 0.051 Uiso 1 1 calc R U .
H14B H 0.2047 -0.2194 -0.1348 0.051 Uiso 1 1 calc R U .
C7 C 0.3007(6) 0.0192(6) -0.05734(15) 0.0572(18) Uani 1 1 d . . .
C5 C 0.7117(6) 0.4529(7) 0.05721(17) 0.064(2) Uani 1 1 d . . .
F4 F 0.6664(5) 0.4261(5) 0.07968(11) 0.1080(18) Uani 1 1 d . . .
C9 C 0.2783(5) -0.1320(6) -0.08770(15) 0.0583(19) Uani 1 1 d . . .
H9 H 0.3108 -0.1917 -0.0970 0.070 Uiso 1 1 calc R U .
C11 C 0.1184(6) -0.0209(6) -0.07596(17) 0.072(2) Uani 1 1 d . . .
H11 H 0.0405 -0.0042 -0.0773 0.086 Uiso 1 1 calc R U .
C6 C 0.3702(6) 0.0841(7) -0.03974(16) 0.066(2) Uani 1 1 d . . .
C8 C 0.3477(6) -0.0692(6) -0.07138(16) 0.067(2) Uani 1 1 d . . .
H8 H 0.4254 -0.0865 -0.0699 0.080 Uiso 1 1 calc R U .
C10 C 0.1837(6) 0.0436(7) -0.05952(18) 0.079(3) Uani 1 1 d . . .
H10 H 0.1505 0.1022 -0.0501 0.095 Uiso 1 1 calc R U .
C2 C 0.8570(6) 0.1338(6) 0.0034(2) 0.074(2) Uani 1 1 d . . .

loop_
_atom_site_aniso_label
_atom_site_aniso_U_11
_atom_site_aniso_U_22
_atom_site_aniso_U_33
_atom_site_aniso_U_23
_atom_site_aniso_U_13
_atom_site_aniso_U_12
Mn1 0.0357(7) 0.0642(9) 0.0515(9) 0.000 0.000 -0.0097(6)
O1 0.043(2) 0.064(3) 0.069(4) -0.008(2) -0.004(2) -0.0099(19)
O2 0.039(2) 0.084(3) 0.068(4) -0.018(3) -0.004(2) -0.001(2)
C15 0.050(5) 0.044(5) 0.042(5) 0.000 0.000 0.002(4)
N1 0.059(4) 0.079(4) 0.080(5) -0.010(4) -0.005(3) -0.012(3)
C4 0.049(4) 0.055(4) 0.052(5) 0.000(3) -0.009(3) -0.007(3)
C3 0.033(3) 0.059(4) 0.068(5) -0.002(3) -0.005(3) -0.004(3)
F5 0.112(4) 0.061(3) 0.114(5) -0.015(3) -0.045(3) 0.019(3)
F6 0.066(3) 0.104(4) 0.144(6) -0.054(3) -0.038(3) 0.003(3)
F1 0.075(3) 0.069(3) 0.145(5) -0.032(3) -0.004(3) 0.006(2)
C13 0.039(3) 0.042(3) 0.043(4) -0.003(3) -0.001(3) -0.002(2)
C1 0.036(3) 0.056(4) 0.068(5) 0.002(3) 0.003(3) -0.001(3)
F2 0.087(3) 0.139(5) 0.114(5) -0.004(4) 0.046(3) -0.004(3)
F3 0.046(2) 0.098(4) 0.162(6) -0.027(3) -0.023(3) 0.016(2)
C12 0.042(3) 0.054(3) 0.046(4) -0.005(3) -0.003(3) -0.001(3)
C14 0.037(3) 0.043(3) 0.048(4) 0.001(3) 0.003(3) 0.001(2)
C7 0.056(4) 0.066(4) 0.049(5) -0.009(4) -0.014(3) -0.008(3)
C5 0.055(4) 0.068(5) 0.069(6) -0.006(4) -0.013(4) 0.004(4)
F4 0.141(5) 0.117(4) 0.065(4) -0.020(3) 0.002(3) -0.009(4)
C9 0.049(4) 0.060(4) 0.066(5) -0.009(4) -0.011(3) -0.001(3)
C11 0.044(4) 0.084(5) 0.088(7) -0.037(5) -0.010(4) 0.004(4)
C6 0.058(4) 0.077(5) 0.062(5) -0.006(4) -0.001(4) -0.010(4)
C8 0.052(4) 0.073(5) 0.074(6) -0.016(4) -0.008(4) -0.007(3)
C10 0.062(5) 0.085(6) 0.090(7) -0.041(5) -0.014(4) 0.005(4)
C2 0.053(4) 0.068(5) 0.102(8) -0.011(5) -0.003(5) -0.002(3)

loop_
_atom_type_symbol
_atom_type_description
_atom_type_scat_dispersion_real
_atom_type_scat_dispersion_imag
_atom_type_scat_source
C C 0.0033 0.0016 'International Tables Vol C Tables 4.2.6.8 and 6.1.1.4'
H H 0.0000 0.0000 'International Tables Vol C Tables 4.2.6.8 and 6.1.1.4'
N N 0.0061 0.0033 'International Tables Vol C Tables 4.2.6.8 and 6.1.1.4'
O O 0.0106 0.0060 'International Tables Vol C Tables 4.2.6.8 and 6.1.1.4'
F F 0.0171 0.0103 'International Tables Vol C Tables 4.2.6.8 and 6.1.1.4'
Mn Mn 0.3368 0.7283 'International Tables Vol C Tables 4.2.6.8 and 6.1.1.4'

loop_
_geom_angle_atom_site_label_1
_geom_angle_atom_site_label_2
_geom_angle_atom_site_label_3
_geom_angle
_geom_angle_site_symmetry_1
_geom_angle_site_symmetry_3
O1 Mn1 O1 177.3(3) 2_655 .
O1 Mn1 O2 94.85(18) 2_655 .
O1 Mn1 O2 83.22(17) . .
O1 Mn1 O2 83.22(17) 2_655 2_655
O1 Mn1 O2 94.85(18) . 2_655
O2 Mn1 O2 88.7(3) . 2_655
O1 Mn1 N1 87.8(2) 2_655 .
O1 Mn1 N1 94.1(2) . .
O2 Mn1 N1 176.9(2) . .
O2 Mn1 N1 89.9(2) 2_655 .
O1 Mn1 N1 94.1(2) 2_655 2_655
O1 Mn1 N1 87.8(2) . 2_655
O2 Mn1 N1 89.9(2) . 2_655
O2 Mn1 N1 176.9(2) 2_655 2_655
N1 Mn1 N1 91.5(4) . 2_655
C1 O1 Mn1 126.8(4) . .
C4 O2 Mn1 126.7(4) . .
C13 C15 C13 110.9(7) 2_545 .
C6 N1 Mn1 169.4(6) . .
O2 C4 C3 128.2(6) . .
O2 C4 C5 112.9(6) . .
C3 C4 C5 118.9(6) . .
C1 C3 C4 122.3(5) . .
C12 C13 C14 111.8(5) . .
C12 C13 C15 109.1(6) . .
C14 C13 C15 108.1(4) . .
C12 C13 C14 110.6(5) . 12
C14 C13 C14 107.7(4) . 12
C15 C13 C14 109.4(4) . 12
O1 C1 C3 128.9(6) . .
O1 C1 C2 113.5(6) . .
C3 C1 C2 117.6(5) . .
C11 C12 C9 116.1(6) . .
C11 C12 C13 120.6(5) . .
C9 C12 C13 123.1(6) . .
C13 C14 C13 111.9(5) . 11_655
C8 C7 C10 119.6(6) . .
C8 C7 C6 120.8(6) . .
C10 C7 C6 119.6(7) . .
F5 C5 F6 106.6(7) . .
F5 C5 F4 105.7(7) . .
F6 C5 F4 106.6(7) . .
F5 C5 C4 113.0(6) . .
F6 C5 C4 114.9(6) . .
F4 C5 C4 109.5(6) . .
C8 C9 C12 122.1(7) . .
C10 C11 C12 123.8(7) . .
N1 C6 C7 179.7(10) . .
C7 C8 C9 119.7(6) . .
C11 C10 C7 118.7(7) . .
F1 C2 F3 106.3(6) . .
F1 C2 F2 106.9(8) . .
F3 C2 F2 106.2(6) . .
F1 C2 C1 112.7(6) . .
F3 C2 C1 114.3(7) . .
F2 C2 C1 110.1(7) . .

loop_
_geom_bond_atom_site_label_1
_geom_bond_atom_site_label_2
_geom_bond_distance
_geom_bond_site_symmetry_2
Mn1 O1 2.128(4) 2_655
Mn1 O1 2.128(4) .
Mn1 O2 2.154(5) .
Mn1 O2 2.154(5) 2_655
Mn1 N1 2.239(7) .
Mn1 N1 2.239(7) 2_655
O1 C1 1.251(7) .
O2 C4 1.259(7) .
C15 C13 1.538(8) 2_545
C15 C13 1.538(8) .
N1 C6 1.131(9) .
C4 C3 1.391(9) .
C4 C5 1.524(10) .
C3 C1 1.372(10) .
F5 C5 1.310(8) .
F6 C5 1.311(8) .
F1 C2 1.325(8) .
C13 C12 1.531(8) .
C13 C14 1.534(8) .
C13 C14 1.544(8) 12
C1 C2 1.515(10) .
F2 C2 1.339(11) .
F3 C2 1.326(9) .
C12 C11 1.375(9) .
C12 C9 1.394(8) .
C14 C13 1.544(8) 11_655
C7 C8 1.380(10) .
C7 C10 1.397(10) .
C7 C6 1.444(10) .
C5 F4 1.333(10) .
C9 C8 1.388(10) .
C11 C10 1.375(10) .
